data_4028313
loop_
_publ_author_name
'Ming-Chang P. Yeh'
'Chia-Jung Liang'
'Tzu-Lin Huang'
'Hsiao-Ju Hsu'
'Yu-Shuo Tsau'

_publ_section_title
;
 Transition-Metal-Free Carbofluorination of TBS-Protected
 Nitrogen-Containing Cyclic Enynols: Synthesis of Fluorinated Azabicycles
;
_journal_name_full 'Journal of Organic Chemistry'
_journal_page_first 5521
_journal_page_last 5529
_journal_paper_doi 10.1021/jo400634c
_journal_volume 78
_journal_year 2013
_chemical_formula_moiety 'C27 H27 N O3 S'
_chemical_formula_sum 'C27 H27 N O3 S'
_chemical_formula_weight 445.56
_chemical_name_systematic
;
 ?
;
_space_group_IT_number 14
_symmetry_cell_setting monoclinic
_symmetry_space_group_name_Hall '-P 2ybc'
_symmetry_space_group_name_H-M 'P 1 21/c 1'
_atom_sites_solution_hydrogens geom
_atom_sites_solution_primary direct
_atom_sites_solution_secondary difmap
_audit_creation_method SHELXL-97
_cell_angle_alpha 90.00
_cell_angle_beta 96.101(9)
_cell_angle_gamma 90.00
_cell_formula_units_Z 8
_cell_length_a 9.3782(16)
_cell_length_b 28.013(4)
_cell_length_c 17.254(3)
_cell_measurement_reflns_used 0
_cell_measurement_temperature 200(2)
_cell_measurement_theta_max 0
_cell_measurement_theta_min 0
_cell_volume 4507.2(13)
_computing_molecular_graphics 'Ortep-3 for Windows (Farrugia, 1997)'
_computing_publication_material 'WinGX publication routines (Farrugia, 1999)'
_computing_structure_refinement 'SHELXL-97 (Sheldrick, 1997)'
_computing_structure_solution 'SHELXS-86 (Sheldrick, 1986)'
_diffrn_ambient_temperature 200(2)
_diffrn_measured_fraction_theta_full 0.987
_diffrn_measured_fraction_theta_max 0.987
_diffrn_radiation_monochromator graphite
_diffrn_radiation_source 'fine-focus sealed tube'
_diffrn_radiation_type MoK\a
_diffrn_radiation_wavelength 0.71073
_diffrn_reflns_av_R_equivalents 0.2143
_diffrn_reflns_av_sigmaI/netI 0.4762
_diffrn_reflns_limit_h_max 11
_diffrn_reflns_limit_h_min -7
_diffrn_reflns_limit_k_max 33
_diffrn_reflns_limit_k_min -27
_diffrn_reflns_limit_l_max 20
_diffrn_reflns_limit_l_min -20
_diffrn_reflns_number 21434
_diffrn_reflns_theta_full 25.21
_diffrn_reflns_theta_max 25.21
_diffrn_reflns_theta_min 1.39
_exptl_absorpt_coefficient_mu 0.173
_exptl_absorpt_correction_T_max 0.9983
_exptl_absorpt_correction_T_min 0.8796
_exptl_absorpt_correction_type multi-scan
_exptl_crystal_colour colorless
_exptl_crystal_density_diffrn 1.313
_exptl_crystal_description prism
_exptl_crystal_F_000 1888
_exptl_crystal_size_max 0.76
_exptl_crystal_size_mid 0.09
_exptl_crystal_size_min 0.01
_refine_diff_density_max 0.365
_refine_diff_density_min -0.430
_refine_diff_density_rms 0.084
_refine_ls_extinction_method none
_refine_ls_goodness_of_fit_ref 0.907
_refine_ls_hydrogen_treatment constr
_refine_ls_matrix_type full
_refine_ls_number_parameters 577
_refine_ls_number_reflns 8037
_refine_ls_number_restraints 0
_refine_ls_restrained_S_all 0.907
_refine_ls_R_factor_all 0.3432
_refine_ls_R_factor_gt 0.0901
_refine_ls_shift/su_max 0.001
_refine_ls_shift/su_mean 0.000
_refine_ls_structure_factor_coef Fsqd
_refine_ls_weighting_details 'calc w=1/[\s^2^(Fo^2^)+(0.0536P)^2^+0.0000P] where P=(Fo^2^+2Fc^2^)/3'
_refine_ls_weighting_scheme calc
_refine_ls_wR_factor_gt 0.1486
_refine_ls_wR_factor_ref 0.2249
_reflns_number_gt 2270
_reflns_number_total 8037
_reflns_threshold_expression >2sigma(I)
_cod_data_source_file jo400634c_si_010.cif
_cod_data_source_block a14167
_cod_original_cell_volume 4507.3(13)
_cod_original_sg_symbol_H-M 'P 21/c'
_cod_database_code 4028313

loop_
_symmetry_equiv_pos_as_xyz
'x, y, z'
'-x, y+1/2, -z+1/2'
'-x, -y, -z'
'x, -y-1/2, z-1/2'

loop_
_atom_site_label
_atom_site_type_symbol
_atom_site_fract_x
_atom_site_fract_y
_atom_site_fract_z
_atom_site_U_iso_or_equiv
_atom_site_adp_type
_atom_site_occupancy
_atom_site_symmetry_multiplicity
_atom_site_calc_flag
_atom_site_refinement_flags
S1 S 0.3250(2) 0.37631(7) 0.57281(12) 0.0374(6) Uani 1 1 d .
S2 S 0.7903(2) 0.37554(8) 0.90334(13) 0.0392(6) Uani 1 1 d .
O1 O 0.3779(5) 0.40407(16) 0.5121(3) 0.0493(16) Uani 1 1 d .
O2 O 0.4051(5) 0.37341(16) 0.6489(3) 0.0438(15) Uani 1 1 d .
O3 O 0.1435(6) 0.20391(18) 0.6552(3) 0.0500(17) Uani 1 1 d .
O4 O 0.8256(5) 0.36880(17) 0.8244(3) 0.0490(16) Uani 1 1 d .
O5 O 0.8836(5) 0.40297(17) 0.9587(3) 0.0486(16) Uani 1 1 d .
O6 O 0.5653(7) 0.1968(2) 0.8514(3) 0.065(2) Uani 1 1 d .
N1 N 0.3055(6) 0.32181(18) 0.5399(3) 0.0265(16) Uani 1 1 d .
N2 N 0.7780(6) 0.32200(19) 0.9410(3) 0.0326(17) Uani 1 1 d .
C1 C 0.1544(8) 0.3981(2) 0.5861(4) 0.026(2) Uani 1 1 d .
C2 C 0.0996(10) 0.3916(2) 0.6573(4) 0.038(2) Uani 1 1 d .
H2 H 0.1528 0.3744 0.6981 0.045 Uiso 1 1 calc R
C3 C -0.0340(9) 0.4105(3) 0.6680(5) 0.041(2) Uani 1 1 d .
H3 H -0.0706 0.4061 0.7168 0.049 Uiso 1 1 calc R
C4 C -0.1145(10) 0.4354(3) 0.6106(6) 0.043(2) Uani 1 1 d .
C5 C -0.2586(8) 0.4560(3) 0.6224(5) 0.061(3) Uani 1 1 d .
H5A H -0.2980 0.4726 0.5749 0.092 Uiso 1 1 calc R
H5B H -0.2480 0.4786 0.6659 0.092 Uiso 1 1 calc R
H5C H -0.3237 0.4302 0.6341 0.092 Uiso 1 1 calc R
C6 C -0.0561(10) 0.4413(3) 0.5400(4) 0.040(2) Uani 1 1 d .
H6 H -0.1088 0.4584 0.4989 0.048 Uiso 1 1 calc R
C7 C 0.0765(9) 0.4227(3) 0.5287(4) 0.037(2) Uani 1 1 d .
H7 H 0.1136 0.4272 0.4801 0.045 Uiso 1 1 calc R
C8 C 0.2184(8) 0.3175(2) 0.4627(4) 0.035(2) Uani 1 1 d .
H8A H 0.1173 0.3258 0.4681 0.042 Uiso 1 1 calc R
H8B H 0.2548 0.3402 0.4253 0.042 Uiso 1 1 calc R
C9 C 0.2261(8) 0.2680(3) 0.4324(4) 0.031(2) Uani 1 1 d .
C10 C 0.2485(8) 0.2610(3) 0.3573(4) 0.038(2) Uani 1 1 d .
H10 H 0.2714 0.2880 0.3276 0.045 Uiso 1 1 calc R
C11 C 0.2396(8) 0.2139(3) 0.3182(4) 0.043(2) Uani 1 1 d .
H11A H 0.3377 0.2022 0.3127 0.051 Uiso 1 1 calc R
H11B H 0.1886 0.2174 0.2653 0.051 Uiso 1 1 calc R
C12 C 0.1619(8) 0.1777(3) 0.3635(4) 0.039(2) Uani 1 1 d .
H12A H 0.1739 0.1453 0.3421 0.046 Uiso 1 1 calc R
H12B H 0.0582 0.1852 0.3592 0.046 Uiso 1 1 calc R
C13 C 0.2250(8) 0.1795(2) 0.4489(4) 0.037(2) Uani 1 1 d .
H13A H 0.1813 0.1540 0.4783 0.044 Uiso 1 1 calc R
H13B H 0.3295 0.1734 0.4523 0.044 Uiso 1 1 calc R
C14 C 0.1989(8) 0.2271(2) 0.4855(4) 0.027(2) Uani 1 1 d .
H14 H 0.0956 0.2284 0.4949 0.032 Uiso 1 1 calc R
C15 C 0.2896(8) 0.2364(2) 0.5644(4) 0.025(2) Uani 1 1 d .
H15 H 0.3933 0.2331 0.5568 0.030 Uiso 1 1 calc R
C16 C 0.2519(9) 0.1988(3) 0.6234(4) 0.034(2) Uani 1 1 d .
C17 C 0.3430(10) 0.1559(3) 0.6381(4) 0.030(2) Uani 1 1 d .
C18 C 0.4868(10) 0.1627(3) 0.6547(4) 0.037(2) Uani 1 1 d .
H18 H 0.5259 0.1938 0.6511 0.044 Uiso 1 1 calc R
C19 C 0.5788(9) 0.1240(3) 0.6770(4) 0.044(2) Uani 1 1 d .
H19 H 0.6787 0.1293 0.6891 0.053 Uiso 1 1 calc R
C20 C 0.5247(10) 0.0792(3) 0.6813(4) 0.044(2) Uani 1 1 d .
H20 H 0.5864 0.0534 0.6977 0.052 Uiso 1 1 calc R
C21 C 0.3762(10) 0.0709(3) 0.6613(4) 0.031(2) Uani 1 1 d .
C22 C 0.2840(10) 0.1098(3) 0.6381(4) 0.028(2) Uani 1 1 d .
C23 C 0.1402(9) 0.0999(3) 0.6162(4) 0.036(2) Uani 1 1 d .
H23 H 0.0764 0.1255 0.6018 0.044 Uiso 1 1 calc R
C24 C 0.0880(10) 0.0539(4) 0.6147(4) 0.053(3) Uani 1 1 d .
H24 H -0.0098 0.0480 0.5971 0.064 Uiso 1 1 calc R
C25 C 0.1782(11) 0.0161(3) 0.6389(5) 0.055(3) Uani 1 1 d .
H25 H 0.1411 -0.0154 0.6394 0.066 Uiso 1 1 calc R
C26 C 0.3177(11) 0.0241(3) 0.6615(4) 0.049(3) Uani 1 1 d .
H26 H 0.3782 -0.0020 0.6780 0.058 Uiso 1 1 calc R
C27 C 0.2645(8) 0.2860(2) 0.5957(4) 0.036(2) Uani 1 1 d .
H27A H 0.1621 0.2899 0.6035 0.044 Uiso 1 1 calc R
H27B H 0.3223 0.2904 0.6466 0.044 Uiso 1 1 calc R
C28 C 0.6187(8) 0.4010(2) 0.8981(4) 0.0240(19) Uani 1 1 d .
C29 C 0.5306(9) 0.3999(3) 0.8280(4) 0.036(2) Uani 1 1 d .
H29 H 0.5620 0.3853 0.7831 0.043 Uiso 1 1 calc R
C30 C 0.3956(9) 0.4206(3) 0.8252(4) 0.040(2) Uani 1 1 d .
H30 H 0.3347 0.4195 0.7775 0.048 Uiso 1 1 calc R
C31 C 0.3461(10) 0.4427(3) 0.8887(5) 0.042(2) Uani 1 1 d .
C32 C 0.1982(9) 0.4645(3) 0.8846(5) 0.065(3) Uani 1 1 d .
H32A H 0.1500 0.4610 0.8317 0.097 Uiso 1 1 calc R
H32B H 0.2063 0.4984 0.8981 0.097 Uiso 1 1 calc R
H32C H 0.1423 0.4481 0.9215 0.097 Uiso 1 1 calc R
C33 C 0.4362(10) 0.4429(3) 0.9578(5) 0.044(3) Uani 1 1 d .
H33 H 0.4038 0.4566 1.0031 0.053 Uiso 1 1 calc R
C34 C 0.5728(10) 0.4233(3) 0.9620(4) 0.043(2) Uani 1 1 d .
H34 H 0.6349 0.4254 1.0092 0.052 Uiso 1 1 calc R
C35 C 0.7354(8) 0.3212(2) 1.0215(4) 0.040(2) Uani 1 1 d .
H35A H 0.6329 0.3299 1.0203 0.048 Uiso 1 1 calc R
H35B H 0.7925 0.3450 1.0539 0.048 Uiso 1 1 calc R
C36 C 0.7592(8) 0.2729(3) 1.0564(4) 0.032(2) Uani 1 1 d .
C37 C 0.8208(8) 0.2695(3) 1.1283(5) 0.036(2) Uani 1 1 d .
H37 H 0.8594 0.2976 1.1534 0.043 Uiso 1 1 calc R
C38 C 0.8328(9) 0.2231(3) 1.1728(4) 0.046(2) Uani 1 1 d .
H38A H 0.9316 0.2105 1.1740 0.056 Uiso 1 1 calc R
H38B H 0.8125 0.2286 1.2273 0.056 Uiso 1 1 calc R
C39 C 0.7282(9) 0.1871(3) 1.1349(4) 0.047(2) Uani 1 1 d .
H39A H 0.6290 0.1968 1.1423 0.056 Uiso 1 1 calc R
H39B H 0.7464 0.1555 1.1596 0.056 Uiso 1 1 calc R
C40 C 0.7447(8) 0.1837(2) 1.0473(4) 0.045(2) Uani 1 1 d .
H40A H 0.6824 0.1580 1.0234 0.053 Uiso 1 1 calc R
H40B H 0.8453 0.1759 1.0399 0.053 Uiso 1 1 calc R
C41 C 0.7028(8) 0.2313(3) 1.0078(4) 0.032(2) Uani 1 1 d .
H41 H 0.5958 0.2334 1.0015 0.038 Uiso 1 1 calc R
C42 C 0.7545(8) 0.2359(2) 0.9265(4) 0.029(2) Uani 1 1 d .
H42 H 0.8614 0.2334 0.9312 0.035 Uiso 1 1 calc R
C43 C 0.6901(10) 0.1959(3) 0.8753(5) 0.040(2) Uani 1 1 d .
C44 C 0.7838(9) 0.1565(3) 0.8537(4) 0.025(2) Uani 1 1 d .
C45 C 0.9129(9) 0.1664(3) 0.8271(4) 0.035(2) Uani 1 1 d .
H45 H 0.9454 0.1986 0.8280 0.043 Uiso 1 1 calc R
C46 C 0.9990(9) 0.1311(3) 0.7984(4) 0.044(2) Uani 1 1 d .
H46 H 1.0850 0.1394 0.7771 0.052 Uiso 1 1 calc R
C47 C 0.9578(9) 0.0844(3) 0.8015(4) 0.043(2) Uani 1 1 d .
H47 H 1.0175 0.0603 0.7836 0.051 Uiso 1 1 calc R
C48 C 0.8285(9) 0.0712(3) 0.8306(4) 0.030(2) Uani 1 1 d .
C49 C 0.7398(9) 0.1083(3) 0.8581(4) 0.031(2) Uani 1 1 d .
C50 C 0.6111(10) 0.0929(3) 0.8871(4) 0.045(2) Uani 1 1 d .
H50 H 0.5493 0.1163 0.9052 0.054 Uiso 1 1 calc R
C51 C 0.5725(9) 0.0462(3) 0.8901(4) 0.048(3) Uani 1 1 d .
H51 H 0.4858 0.0377 0.9105 0.057 Uiso 1 1 calc R
C52 C 0.6618(11) 0.0100(3) 0.8628(4) 0.052(3) Uani 1 1 d .
H52 H 0.6349 -0.0226 0.8640 0.062 Uiso 1 1 calc R
C53 C 0.7853(11) 0.0232(3) 0.8351(4) 0.047(3) Uani 1 1 d .
H53 H 0.8456 -0.0010 0.8178 0.056 Uiso 1 1 calc R
C54 C 0.7083(8) 0.2844(3) 0.8918(4) 0.039(2) Uani 1 1 d .
H54A H 0.7362 0.2871 0.8383 0.047 Uiso 1 1 calc R
H54B H 0.6028 0.2877 0.8893 0.047 Uiso 1 1 calc R

loop_
_atom_site_aniso_label
_atom_site_aniso_U_11
_atom_site_aniso_U_22
_atom_site_aniso_U_33
_atom_site_aniso_U_23
_atom_site_aniso_U_13
_atom_site_aniso_U_12
S1 0.0439(17) 0.0319(15) 0.0366(14) -0.0073(12) 0.0056(12) -0.0049(13)
S2 0.0452(17) 0.0342(15) 0.0379(15) 0.0118(12) 0.0031(12) 0.0038(14)
O1 0.064(4) 0.034(3) 0.055(4) -0.004(3) 0.032(3) -0.011(3)
O2 0.046(4) 0.047(4) 0.034(3) -0.010(3) -0.016(3) 0.006(3)
O3 0.055(5) 0.053(4) 0.046(4) 0.006(3) 0.022(3) 0.010(4)
O4 0.059(4) 0.060(4) 0.030(3) 0.014(3) 0.013(3) 0.007(3)
O5 0.048(4) 0.039(4) 0.054(4) 0.006(3) -0.016(3) -0.011(3)
O6 0.048(5) 0.063(4) 0.080(5) -0.036(3) -0.011(4) 0.004(4)
N1 0.043(5) 0.014(4) 0.020(4) -0.005(3) -0.006(3) -0.006(3)
N2 0.054(5) 0.022(4) 0.021(4) -0.002(3) 0.000(3) 0.006(4)
C1 0.028(6) 0.030(5) 0.020(5) 0.007(4) -0.004(4) 0.004(4)
C2 0.062(7) 0.030(5) 0.022(5) 0.010(4) 0.005(5) -0.005(5)
C3 0.042(7) 0.050(6) 0.034(5) -0.010(5) 0.017(5) -0.011(5)
C4 0.042(7) 0.030(6) 0.055(7) 0.000(5) -0.006(6) 0.003(5)
C5 0.035(7) 0.073(7) 0.073(7) -0.017(5) -0.004(5) 0.011(6)
C6 0.055(7) 0.035(6) 0.026(5) 0.012(4) -0.019(5) 0.004(5)
C7 0.054(7) 0.033(6) 0.027(5) -0.011(4) 0.011(5) 0.002(5)
C8 0.046(6) 0.035(6) 0.022(5) -0.002(4) -0.006(4) 0.000(5)
C9 0.044(6) 0.024(5) 0.024(5) -0.009(4) -0.002(4) -0.001(4)
C10 0.032(6) 0.038(6) 0.041(6) -0.009(5) -0.005(5) -0.006(4)
C11 0.059(7) 0.041(6) 0.026(5) -0.009(5) -0.002(4) 0.002(5)
C12 0.052(6) 0.034(6) 0.029(5) -0.012(4) 0.002(5) -0.005(5)
C13 0.051(6) 0.021(5) 0.039(5) -0.007(4) 0.010(5) -0.003(4)
C14 0.024(5) 0.024(5) 0.031(5) -0.009(4) 0.001(4) -0.002(4)
C15 0.027(5) 0.023(5) 0.024(5) 0.004(4) 0.000(4) 0.000(4)
C16 0.038(7) 0.028(6) 0.035(5) 0.000(4) 0.005(5) -0.005(5)
C17 0.035(7) 0.037(7) 0.018(5) 0.003(4) 0.000(4) -0.014(6)
C18 0.059(8) 0.032(6) 0.019(5) 0.010(4) 0.004(5) -0.005(6)
C19 0.046(7) 0.054(7) 0.032(5) 0.014(5) 0.000(4) -0.013(6)
C20 0.047(8) 0.053(7) 0.032(5) 0.012(5) 0.006(5) 0.002(6)
C21 0.042(7) 0.025(6) 0.029(5) 0.003(4) 0.015(5) -0.009(6)
C22 0.031(6) 0.030(6) 0.023(5) 0.001(4) 0.006(4) -0.003(6)
C23 0.037(7) 0.039(7) 0.034(5) 0.009(4) 0.006(5) -0.009(5)
C24 0.054(8) 0.056(7) 0.050(6) 0.000(6) 0.003(5) -0.003(7)
C25 0.052(8) 0.036(7) 0.078(7) -0.005(6) 0.010(6) -0.018(7)
C26 0.072(9) 0.028(7) 0.048(6) 0.010(5) 0.019(6) 0.003(6)
C27 0.048(6) 0.030(6) 0.032(5) 0.002(4) 0.007(4) -0.004(5)
C28 0.035(6) 0.016(5) 0.021(5) 0.003(4) 0.001(4) 0.004(4)
C29 0.049(7) 0.038(6) 0.024(5) 0.001(4) 0.019(5) -0.004(5)
C30 0.037(7) 0.045(6) 0.037(6) -0.008(4) -0.006(5) -0.003(5)
C31 0.054(7) 0.037(6) 0.036(6) 0.006(5) 0.006(5) 0.006(5)
C32 0.062(8) 0.060(7) 0.073(7) 0.007(5) 0.012(6) 0.028(6)
C33 0.066(8) 0.030(6) 0.039(6) 0.003(4) 0.021(6) 0.012(5)
C34 0.071(8) 0.025(6) 0.033(5) -0.011(4) 0.005(5) -0.003(5)
C35 0.062(7) 0.042(6) 0.014(4) 0.001(4) -0.002(4) -0.005(5)
C36 0.043(6) 0.031(6) 0.021(5) 0.009(5) 0.002(4) 0.004(5)
C37 0.036(6) 0.035(6) 0.038(6) 0.009(5) 0.009(5) 0.013(4)
C38 0.047(7) 0.057(7) 0.036(5) 0.001(5) 0.010(5) 0.002(6)
C39 0.055(7) 0.038(6) 0.047(6) 0.021(5) 0.006(5) 0.005(5)
C40 0.057(7) 0.033(6) 0.042(6) 0.007(5) 0.000(5) 0.009(5)
C41 0.033(6) 0.028(5) 0.034(5) 0.004(4) 0.004(4) 0.006(5)
C42 0.039(6) 0.019(5) 0.030(5) -0.001(4) 0.008(4) 0.013(4)
C43 0.047(7) 0.023(6) 0.049(6) -0.006(5) -0.006(6) 0.010(6)
C44 0.041(6) 0.017(6) 0.016(4) 0.007(4) -0.004(4) 0.008(5)
C45 0.037(6) 0.037(6) 0.030(5) 0.004(4) -0.007(4) -0.007(5)
C46 0.045(7) 0.055(7) 0.031(5) -0.004(5) 0.011(4) 0.001(6)
C47 0.049(7) 0.045(7) 0.032(5) -0.009(5) -0.002(5) 0.006(6)
C48 0.031(6) 0.034(6) 0.021(5) 0.005(4) -0.006(4) 0.001(6)
C49 0.028(6) 0.039(7) 0.026(5) -0.005(4) -0.002(4) 0.004(5)
C50 0.054(7) 0.038(7) 0.045(6) -0.014(5) 0.008(5) -0.010(6)
C51 0.055(7) 0.040(7) 0.048(6) -0.007(5) 0.006(5) -0.018(6)
C52 0.081(9) 0.034(7) 0.036(6) 0.003(5) -0.013(5) -0.008(7)
C53 0.072(9) 0.030(7) 0.035(6) 0.002(4) -0.009(5) 0.003(6)
C54 0.052(6) 0.044(6) 0.021(5) -0.009(5) 0.005(4) 0.005(5)

loop_
_atom_type_symbol
_atom_type_description
_atom_type_scat_dispersion_real
_atom_type_scat_dispersion_imag
_atom_type_scat_source
S S 0.1246 0.1234 'International Tables Vol C Tables 4.2.6.8 and 6.1.1.4'
O O 0.0106 0.0060 'International Tables Vol C Tables 4.2.6.8 and 6.1.1.4'
N N 0.0061 0.0033 'International Tables Vol C Tables 4.2.6.8 and 6.1.1.4'
C C 0.0033 0.0016 'International Tables Vol C Tables 4.2.6.8 and 6.1.1.4'
H H 0.0000 0.0000 'International Tables Vol C Tables 4.2.6.8 and 6.1.1.4'

loop_
_geom_angle_atom_site_label_1
_geom_angle_atom_site_label_2
_geom_angle_atom_site_label_3
_geom_angle
O1 S1 O2 120.5(3)
O1 S1 N1 106.7(3)
O2 S1 N1 107.0(3)
O1 S1 C1 107.3(3)
O2 S1 C1 107.2(3)
N1 S1 C1 107.6(3)
O4 S2 O5 120.5(3)
O4 S2 N2 106.6(3)
O5 S2 N2 106.7(3)
O4 S2 C28 107.7(3)
O5 S2 C28 107.8(3)
N2 S2 C28 106.8(3)
C27 N1 C8 111.9(5)
C27 N1 S1 116.0(4)
C8 N1 S1 114.6(4)
C54 N2 C35 112.6(6)
C54 N2 S2 118.2(5)
C35 N2 S2 114.8(4)
C7 C1 C2 119.4(7)
C7 C1 S1 120.8(6)
C2 C1 S1 119.8(6)
C3 C2 C1 119.3(7)
C3 C2 H2 120.4
C1 C2 H2 120.4
C4 C3 C2 122.2(8)
C4 C3 H3 118.9
C2 C3 H3 118.9
C3 C4 C6 117.0(8)
C3 C4 C5 122.1(9)
C6 C4 C5 120.9(9)
C4 C5 H5A 109.5
C4 C5 H5B 109.5
H5A C5 H5B 109.5
C4 C5 H5C 109.5
H5A C5 H5C 109.5
H5B C5 H5C 109.5
C7 C6 C4 121.3(8)
C7 C6 H6 119.3
C4 C6 H6 119.3
C1 C7 C6 120.8(7)
C1 C7 H7 119.6
C6 C7 H7 119.6
C9 C8 N1 110.3(6)
C9 C8 H8A 109.6
N1 C8 H8A 109.6
C9 C8 H8B 109.6
N1 C8 H8B 109.6
H8A C8 H8B 108.1
C10 C9 C8 119.5(7)
C10 C9 C14 121.9(7)
C8 C9 C14 118.5(6)
C9 C10 C11 124.1(7)
C9 C10 H10 118.0
C11 C10 H10 118.0
C10 C11 C12 111.7(6)
C10 C11 H11A 109.3
C12 C11 H11A 109.3
C10 C11 H11B 109.3
C12 C11 H11B 109.3
H11A C11 H11B 107.9
C11 C12 C13 108.5(6)
C11 C12 H12A 110.0
C13 C12 H12A 110.0
C11 C12 H12B 110.0
C13 C12 H12B 110.0
H12A C12 H12B 108.4
C14 C13 C12 111.7(6)
C14 C13 H13A 109.3
C12 C13 H13A 109.3
C14 C13 H13B 109.3
C12 C13 H13B 109.3
H13A C13 H13B 107.9
C9 C14 C13 111.9(6)
C9 C14 C15 107.2(6)
C13 C14 C15 114.7(6)
C9 C14 H14 107.6
C13 C14 H14 107.6
C15 C14 H14 107.6
C27 C15 C16 109.7(6)
C27 C15 C14 112.0(6)
C16 C15 C14 109.0(6)
C27 C15 H15 108.7
C16 C15 H15 108.7
C14 C15 H15 108.7
O3 C16 C17 121.0(7)
O3 C16 C15 118.8(8)
C17 C16 C15 120.1(7)
C18 C17 C22 120.6(8)
C18 C17 C16 117.7(8)
C22 C17 C16 121.7(8)
C17 C18 C19 120.8(8)
C17 C18 H18 119.6
C19 C18 H18 119.6
C20 C19 C18 120.2(8)
C20 C19 H19 119.9
C18 C19 H19 119.9
C19 C20 C21 120.1(8)
C19 C20 H20 120.0
C21 C20 H20 120.0
C26 C21 C20 121.3(9)
C26 C21 C22 118.9(8)
C20 C21 C22 119.7(8)
C23 C22 C17 123.5(8)
C23 C22 C21 118.0(8)
C17 C22 C21 118.5(8)
C24 C23 C22 121.5(8)
C24 C23 H23 119.2
C22 C23 H23 119.2
C23 C24 C25 120.2(9)
C23 C24 H24 119.9
C25 C24 H24 119.9
C26 C25 C24 120.1(9)
C26 C25 H25 119.9
C24 C25 H25 119.9
C25 C26 C21 121.2(9)
C25 C26 H26 119.4
C21 C26 H26 119.4
N1 C27 C15 109.3(5)
N1 C27 H27A 109.8
C15 C27 H27A 109.8
N1 C27 H27B 109.8
C15 C27 H27B 109.8
H27A C27 H27B 108.3
C34 C28 C29 120.0(7)
C34 C28 S2 120.4(7)
C29 C28 S2 119.5(6)
C30 C29 C28 118.4(7)
C30 C29 H29 120.8
C28 C29 H29 120.8
C31 C30 C29 122.8(8)
C31 C30 H30 118.6
C29 C30 H30 118.6
C30 C31 C33 117.3(8)
C30 C31 C32 122.0(8)
C33 C31 C32 120.7(8)
C31 C32 H32A 109.5
C31 C32 H32B 109.5
H32A C32 H32B 109.5
C31 C32 H32C 109.5
H32A C32 H32C 109.5
H32B C32 H32C 109.5
C31 C33 C34 121.3(8)
C31 C33 H33 119.4
C34 C33 H33 119.4
C33 C34 C28 120.1(8)
C33 C34 H34 119.9
C28 C34 H34 119.9
N2 C35 C36 110.3(6)
N2 C35 H35A 109.6
C36 C35 H35A 109.6
N2 C35 H35B 109.6
C36 C35 H35B 109.6
H35A C35 H35B 108.1
C37 C36 C35 118.6(7)
C37 C36 C41 124.4(7)
C35 C36 C41 116.9(7)
C36 C37 C38 123.0(7)
C36 C37 H37 118.5
C38 C37 H37 118.5
C39 C38 C37 110.2(7)
C39 C38 H38A 109.6
C37 C38 H38A 109.6
C39 C38 H38B 109.6
C37 C38 H38B 109.6
H38A C38 H38B 108.1
C38 C39 C40 109.8(6)
C38 C39 H39A 109.7
C40 C39 H39A 109.7
C38 C39 H39B 109.7
C40 C39 H39B 109.7
H39A C39 H39B 108.2
C39 C40 C41 109.6(6)
C39 C40 H40A 109.7
C41 C40 H40A 109.7
C39 C40 H40B 109.7
C41 C40 H40B 109.7
H40A C40 H40B 108.2
C36 C41 C40 111.7(6)
C36 C41 C42 108.6(6)
C40 C41 C42 112.8(6)
C36 C41 H41 107.8
C40 C41 H41 107.8
C42 C41 H41 107.8
C43 C42 C54 110.5(6)
C43 C42 C41 109.1(6)
C54 C42 C41 109.1(6)
C43 C42 H42 109.4
C54 C42 H42 109.4
C41 C42 H42 109.4
O6 C43 C44 120.8(8)
O6 C43 C42 120.0(8)
C44 C43 C42 119.2(8)
C45 C44 C49 119.0(7)
C45 C44 C43 120.1(8)
C49 C44 C43 120.8(8)
C44 C45 C46 122.6(8)
C44 C45 H45 118.7
C46 C45 H45 118.7
C47 C46 C45 119.1(8)
C47 C46 H46 120.5
C45 C46 H46 120.5
C46 C47 C48 121.6(8)
C46 C47 H47 119.2
C48 C47 H47 119.2
C53 C48 C47 122.2(9)
C53 C48 C49 119.4(8)
C47 C48 C49 118.4(8)
C44 C49 C50 124.9(8)
C44 C49 C48 119.2(8)
C50 C49 C48 115.9(8)
C51 C50 C49 123.1(8)
C51 C50 H50 118.5
C49 C50 H50 118.5
C50 C51 C52 120.2(9)
C50 C51 H51 119.9
C52 C51 H51 119.9
C53 C52 C51 118.6(9)
C53 C52 H52 120.7
C51 C52 H52 120.7
C52 C53 C48 122.8(9)
C52 C53 H53 118.6
C48 C53 H53 118.6
N2 C54 C42 108.8(6)
N2 C54 H54A 109.9
C42 C54 H54A 109.9
N2 C54 H54B 109.9
C42 C54 H54B 109.9
H54A C54 H54B 108.3

loop_
_geom_bond_atom_site_label_1
_geom_bond_atom_site_label_2
_geom_bond_distance
S1 O1 1.434(5)
S1 O2 1.444(5)
S1 N1 1.632(5)
S1 C1 1.750(7)
S2 O4 1.447(4)
S2 O5 1.446(5)
S2 N2 1.644(6)
S2 C28 1.753(7)
O3 C16 1.213(8)
O6 C43 1.199(8)
N1 C27 1.470(7)
N1 C8 1.492(7)
N2 C54 1.462(8)
N2 C35 1.485(7)
C1 C7 1.354(9)
C1 C2 1.395(8)
C2 C3 1.391(9)
C2 H2 0.9500
C3 C4 1.370(10)
C3 H3 0.9500
C4 C6 1.397(10)
C4 C5 1.504(10)
C5 H5A 0.9800
C5 H5B 0.9800
C5 H5C 0.9800
C6 C7 1.382(9)
C6 H6 0.9500
C7 H7 0.9500
C8 C9 1.487(8)
C8 H8A 0.9900
C8 H8B 0.9900
C9 C10 1.349(8)
C9 C14 1.506(9)
C10 C11 1.480(9)
C10 H10 0.9500
C11 C12 1.514(8)
C11 H11A 0.9900
C11 H11B 0.9900
C12 C13 1.529(8)
C12 H12A 0.9900
C12 H12B 0.9900
C13 C14 1.508(8)
C13 H13A 0.9900
C13 H13B 0.9900
C14 C15 1.548(8)
C14 H14 1.0000
C15 C27 1.519(8)
C15 C16 1.532(9)
C15 H15 1.0000
C16 C17 1.480(10)
C17 C18 1.362(9)
C17 C22 1.407(10)
C18 C19 1.414(9)
C18 H18 0.9500
C19 C20 1.358(9)
C19 H19 0.9500
C20 C21 1.417(10)
C20 H20 0.9500
C21 C26 1.421(10)
C21 C22 1.421(9)
C22 C23 1.389(9)
C23 C24 1.378(9)
C23 H23 0.9500
C24 C25 1.392(10)
C24 H24 0.9500
C25 C26 1.344(10)
C25 H25 0.9500
C26 H26 0.9500
C27 H27A 0.9900
C27 H27B 0.9900
C28 C34 1.377(9)
C28 C29 1.390(9)
C29 C30 1.390(9)
C29 H29 0.9500
C30 C31 1.381(9)
C30 H30 0.9500
C31 C33 1.387(10)
C31 C32 1.509(10)
C32 H32A 0.9800
C32 H32B 0.9800
C32 H32C 0.9800
C33 C34 1.388(10)
C33 H33 0.9500
C34 H34 0.9500
C35 C36 1.489(9)
C35 H35A 0.9900
C35 H35B 0.9900
C36 C37 1.316(8)
C36 C41 1.497(9)
C37 C38 1.508(9)
C37 H37 0.9500
C38 C39 1.507(9)
C38 H38A 0.9900
C38 H38B 0.9900
C39 C40 1.538(9)
C39 H39A 0.9900
C39 H39B 0.9900
C40 C41 1.531(8)
C40 H40A 0.9900
C40 H40B 0.9900
C41 C42 1.537(8)
C41 H41 1.0000
C42 C43 1.512(10)
C42 C54 1.530(8)
C42 H42 1.0000
C43 C44 1.483(10)
C44 C45 1.369(9)
C44 C49 1.416(9)
C45 C46 1.401(9)
C45 H45 0.9500
C46 C47 1.365(9)
C46 H46 0.9500
C47 C48 1.411(9)
C47 H47 0.9500
C48 C53 1.410(9)
C48 C49 1.442(9)
C49 C50 1.422(9)
C50 C51 1.358(9)
C50 H50 0.9500
C51 C52 1.427(10)
C51 H51 0.9500
C52 C53 1.350(10)
C52 H52 0.9500
C53 H53 0.9500
C54 H54A 0.9900
C54 H54B 0.9900
